data_2013615
loop_
_publ_author_name
'Bernhardt, Paul V.'
'Caldwell, Lorraine M.'
'Lovejoy, David B.'
'Richardson, Des R.'

_publ_section_title
;
 Four cytotoxic N4-substituted thiosemicarbazones derived from
 2-hydroxynaphthalene-1-carboxaldehyde
;
_journal_issue 11
_journal_name_full 'Acta Crystallographica Section C'
_journal_page_first o629
_journal_page_last o633
_journal_paper_doi 10.1107/S0108270103021401
_journal_volume 59
_journal_year 2003
_chemical_formula_iupac 'C14 H15 N3 O S , C2 H6 O S'
_chemical_formula_moiety 'C14 H15 N3 O S , C2 H6 O S'
_chemical_formula_structural 'C16 H21 N3 O2 S2'
_chemical_formula_sum 'C16 H21 N3 O2 S2'
_chemical_formula_weight 351.48
_chemical_name_systematic
;1-[(4,4-dimethylthiosemicarbazono)methyl]-2-naphthol dimethyl sulfoxide
 solvate
;
_space_group_IT_number 14
_symmetry_cell_setting monoclinic
_symmetry_space_group_name_Hall '-P 2yn'
_symmetry_space_group_name_H-M 'P 1 21/n 1'
_atom_sites_solution_hydrogens geom
_atom_sites_solution_primary direct
_atom_sites_solution_secondary difmap
_audit_conform_dict_name cif_core.dic
_audit_conform_dict_version 2.1
_audit_creation_method 'WinGX routine CIF_UPDATE'
_cell_angle_alpha 90
_cell_angle_beta 95.780(10)
_cell_angle_gamma 90
_cell_formula_units_Z 4
_cell_length_a 12.012(2)
_cell_length_b 7.8776(9)
_cell_length_c 18.631(3)
_cell_measurement_reflns_used 25
_cell_measurement_temperature 296(2)
_cell_measurement_theta_max 14.04
_cell_measurement_theta_min 11.33
_cell_volume 1754.0(5)
_computing_cell_refinement 'CAD-4 EXPRESS'
_computing_data_collection 'CAD-4 EXPRESS (Enraf Nonius, 1994)'
_computing_data_reduction 'XCAD4 (Harms & Wocadlo, 1995)'
_computing_molecular_graphics 'ORTEP-3 for Windows (Farrugia, 1997) and PLUTON (Spek, 1990)'
_computing_publication_material 'WinGX (Farrugia, 1999)'
_computing_structure_refinement 'SHELXL97 (Sheldrick, 1997)'
_computing_structure_solution 'SHELXS86 (Sheldrick, 1985)'
_diffrn_ambient_temperature 296(2)
_diffrn_measured_fraction_theta_full 1
_diffrn_measured_fraction_theta_max 1
_diffrn_measurement_device '\k-geometry diffractometer'
_diffrn_measurement_device_type 'Enraf-Nonius TurboCAD-4'
_diffrn_measurement_method 'non-profiled \w/2\q'
_diffrn_radiation_monochromator graphite
_diffrn_radiation_type MoK\a
_diffrn_radiation_wavelength 0.71073
_diffrn_reflns_av_R_equivalents 0.011
_diffrn_reflns_limit_h_max 14
_diffrn_reflns_limit_h_min 0
_diffrn_reflns_limit_k_max 9
_diffrn_reflns_limit_k_min 0
_diffrn_reflns_limit_l_max 22
_diffrn_reflns_limit_l_min -22
_diffrn_reflns_number 3226
_diffrn_reflns_theta_full 25.0
_diffrn_reflns_theta_max 25.0
_diffrn_reflns_theta_min 1.93
_diffrn_standards_decay_% 5
_diffrn_standards_interval_time 120
_diffrn_standards_number 3
_exptl_absorpt_coefficient_mu 0.316
_exptl_absorpt_correction_T_max 0.881
_exptl_absorpt_correction_T_min 0.854
_exptl_absorpt_correction_type '\y scan'
_exptl_absorpt_process_details '(North et al., 1968)'
_exptl_crystal_colour yellow
_exptl_crystal_density_diffrn 1.331
_exptl_crystal_density_meas ?
_exptl_crystal_density_method 'not measured'
_exptl_crystal_description prism
_exptl_crystal_F_000 744
_exptl_crystal_size_max 0.5
_exptl_crystal_size_mid 0.4
_exptl_crystal_size_min 0.4
_refine_diff_density_max 0.20
_refine_diff_density_min -0.26
_refine_ls_extinction_method none
_refine_ls_goodness_of_fit_ref 1.017
_refine_ls_hydrogen_treatment mixed
_refine_ls_matrix_type full
_refine_ls_number_parameters 227
_refine_ls_number_reflns 3069
_refine_ls_number_restraints 0
_refine_ls_restrained_S_all 1.017
_refine_ls_R_factor_all 0.087
_refine_ls_R_factor_gt 0.040
_refine_ls_shift/su_max 0.000
_refine_ls_shift/su_mean 0.000
_refine_ls_structure_factor_coef Fsqd
_refine_ls_weighting_details 'w = 1/[\s^2^(Fo^2^)+(0.0571P)^2^+0.6902P] where P=(Fo^2^+2Fc^2^)/3'
_refine_ls_weighting_scheme calc
_refine_ls_wR_factor_gt 0.099
_refine_ls_wR_factor_ref 0.120
_reflns_number_gt 1929
_reflns_number_total 3069
_reflns_threshold_expression I>2\s(I)
_cod_data_source_file gg1180.cif
_cod_data_source_block VI
_cod_depositor_comments
;
The following automatic conversions were performed:

'_exptl_crystal_density_meas' value 'not measured' was changed to '?'
- the value is perceived as not measured.

Automatic conversion script
Id: cif_fix_values 3008 2015-01-20 13:52:24Z robertas 
;
_cod_original_sg_symbol_H-M 'P 21/n'
_cod_database_code 2013615
_cod_database_fobs_code 2013615

loop_
_symmetry_equiv_pos_as_xyz
'x, y, z'
'-x+1/2, y+1/2, -z+1/2'
'-x, -y, -z'
'x-1/2, -y-1/2, z-1/2'

loop_
_atom_site_label
_atom_site_fract_x
_atom_site_fract_y
_atom_site_fract_z
_atom_site_U_iso_or_equiv
_atom_site_adp_type
_atom_site_calc_flag
_atom_site_refinement_flags
_atom_site_occupancy
_atom_site_disorder_assembly
_atom_site_disorder_group
_atom_site_type_symbol
C1 0.92779(19) 0.0640(3) 0.64669(12) 0.0354(6) Uani d . 1 . . C
C2 0.9990(2) 0.0209(3) 0.70724(13) 0.0423(6) Uani d . 1 . . C
C3 0.9589(2) -0.0645(4) 0.76594(14) 0.0505(7) Uani d . 1 . . C
H3 1.0083 -0.0958 0.8053 0.061 Uiso calc R 1 . . H
C4 0.8492(2) -0.1007(4) 0.76515(14) 0.0514(7) Uani d . 1 . . C
H4 0.8244 -0.1592 0.8039 0.062 Uiso calc R 1 . . H
C5 0.7705(2) -0.0522(3) 0.70690(14) 0.0433(6) Uani d . 1 . . C
C6 0.6552(2) -0.0843(4) 0.70766(16) 0.0564(8) Uani d . 1 . . C
H6 0.6298 -0.1409 0.7467 0.068 Uiso calc R 1 . . H
C7 0.5808(2) -0.0338(4) 0.65226(18) 0.0641(8) Uani d . 1 . . C
H7 0.5048 -0.0537 0.6539 0.077 Uiso calc R 1 . . H
C8 0.6181(2) 0.0481(4) 0.59287(16) 0.0586(8) Uani d . 1 . . C
H8 0.5666 0.0822 0.555 0.07 Uiso calc R 1 . . H
C9 0.7294(2) 0.0788(4) 0.58972(14) 0.0460(7) Uani d . 1 . . C
H9 0.7527 0.132 0.5493 0.055 Uiso calc R 1 . . H
C10 0.80996(19) 0.0312(3) 0.64686(13) 0.0378(6) Uani d . 1 . . C
C11 0.97100(19) 0.1394(3) 0.58415(12) 0.0378(6) Uani d . 1 . . C
H11 0.9223 0.1694 0.5442 0.045 Uiso calc R 1 . . H
C12 1.22536(19) 0.2717(3) 0.52545(13) 0.0391(6) Uani d . 1 . . C
C13 1.3706(2) 0.4062(4) 0.46267(18) 0.0679(9) Uani d . 1 . . C
H13A 1.3817 0.5219 0.4779 0.102 Uiso calc R 1 . . H
H13B 1.3869 0.3952 0.4135 0.102 Uiso calc R 1 . . H
H13C 1.4196 0.3337 0.4928 0.102 Uiso calc R 1 . . H
C14 1.1735(2) 0.4124(4) 0.40950(15) 0.0602(8) Uani d . 1 . . C
H14A 1.1303 0.3167 0.3909 0.09 Uiso calc R 1 . . H
H14B 1.2123 0.4608 0.3718 0.09 Uiso calc R 1 . . H
H14C 1.1246 0.4959 0.4269 0.09 Uiso calc R 1 . . H
N1 1.07608(16) 0.1645(3) 0.58409(10) 0.0393(5) Uani d . 1 . . N
N2 1.11380(17) 0.2365(3) 0.52409(11) 0.0410(5) Uani d . 1 . . N
N3 1.25434(17) 0.3573(3) 0.46842(12) 0.0472(6) Uani d . 1 . . N
O1 1.11013(16) 0.0539(3) 0.71364(11) 0.0531(5) Uani d . 1 . . O
S1 1.31713(6) 0.20829(11) 0.59423(4) 0.0573(3) Uani d . 1 . . S
S2A 1.13290(8) -0.29251(14) 0.62655(5) 0.0591(4) Uani d P 0.842(4) A 1 S
O2A 1.08950(19) -0.3682(4) 0.55516(13) 0.0585(7) Uani d P 0.842(4) A 1 O
S2B 1.1653(5) -0.3920(9) 0.6077(3) 0.063(2) Uiso d P 0.158(4) A 2 S
O2B 1.0770(12) -0.2710(19) 0.5737(8) 0.055(4) Uiso d P 0.158(4) A 2 O
C15 1.1292(3) -0.4538(5) 0.69201(17) 0.0773(11) Uani d . 1 . . C
H15A 1.0528 -0.4781 0.6992 0.116 Uiso d PR 0.842(4) A 1 H
H15B 1.1684 -0.4163 0.7367 0.116 Uiso d PR 0.842(4) A 1 H
H15C 1.1642 -0.5545 0.6759 0.116 Uiso d PR 0.842(4) A 1 H
H15D 1.0638 -0.5243 0.6861 0.116 Uiso d PR 0.158(4) A 2 H
H15E 1.113 -0.3524 0.7176 0.116 Uiso d PR 0.158(4) A 2 H
H15F 1.1891 -0.5144 0.7188 0.116 Uiso d PR 0.158(4) A 2 H
C16 1.2806(3) -0.2804(5) 0.62676(19) 0.0782(10) Uani d . 1 . . C
H16A 1.2991 -0.1957 0.5929 0.117 Uiso d PR 0.842(4) A 1 H
H16B 1.3092 -0.3885 0.6134 0.117 Uiso d PR 0.842(4) A 1 H
H16C 1.3134 -0.2503 0.6742 0.117 Uiso d PR 0.842(4) A 1 H
H16D 1.309 -0.2438 0.583 0.117 Uiso d PR 0.158(4) A 2 H
H16E 1.337 -0.345 0.655 0.117 Uiso d PR 0.158(4) A 2 H
H16F 1.2609 -0.1831 0.6538 0.117 Uiso d PR 0.158(4) A 2 H
H1A 1.128(3) 0.091(4) 0.6773(17) 0.064(11) Uiso d . 1 B 2 H
H2A 1.066(2) 0.280(4) 0.4926(16) 0.058(9) Uiso d . 1 C 2 H

loop_
_atom_site_aniso_label
_atom_site_aniso_U_11
_atom_site_aniso_U_22
_atom_site_aniso_U_33
_atom_site_aniso_U_12
_atom_site_aniso_U_13
_atom_site_aniso_U_23
C1 0.0362(13) 0.0340(13) 0.0358(13) 0.0031(10) 0.0034(10) -0.0025(11)
C2 0.0408(14) 0.0454(15) 0.0402(14) 0.0047(12) 0.0011(11) -0.0036(12)
C3 0.0571(17) 0.0589(18) 0.0345(14) 0.0134(14) 0.0008(12) 0.0050(13)
C4 0.0630(19) 0.0495(17) 0.0442(15) 0.0064(14) 0.0168(13) 0.0081(13)
C5 0.0471(15) 0.0393(15) 0.0447(15) 0.0029(12) 0.0106(12) -0.0029(12)
C6 0.0525(18) 0.0572(19) 0.0629(19) -0.0081(14) 0.0227(15) -0.0017(15)
C7 0.0399(16) 0.075(2) 0.079(2) -0.0093(16) 0.0103(16) -0.0115(19)
C8 0.0387(15) 0.072(2) 0.0639(19) -0.0010(14) -0.0026(14) -0.0063(17)
C9 0.0396(14) 0.0562(17) 0.0416(14) 0.0009(13) 0.0010(11) -0.0033(13)
C10 0.0382(13) 0.0376(14) 0.0380(13) 0.0005(11) 0.0065(11) -0.0072(11)
C11 0.0347(13) 0.0419(14) 0.0355(13) 0.0023(11) -0.0021(10) -0.0005(11)
C12 0.0347(13) 0.0392(14) 0.0435(14) -0.0006(11) 0.0043(11) -0.0043(12)
C13 0.0483(17) 0.078(2) 0.080(2) -0.0132(16) 0.0189(16) 0.0055(19)
C14 0.0573(18) 0.074(2) 0.0501(17) -0.0068(16) 0.0068(14) 0.0154(16)
N1 0.0350(11) 0.0448(13) 0.0378(11) -0.0025(9) 0.0025(9) 0.0022(10)
N2 0.0360(11) 0.0479(14) 0.0383(12) -0.0016(10) 0.0008(10) 0.0066(10)
N3 0.0367(12) 0.0551(14) 0.0504(13) -0.0045(10) 0.0071(10) 0.0060(11)
O1 0.0424(11) 0.0715(14) 0.0434(12) 0.0004(10) -0.0056(9) 0.0057(11)
S1 0.0388(4) 0.0711(5) 0.0595(5) 0.0012(4) -0.0077(3) 0.0061(4)
S2A 0.0630(6) 0.0563(7) 0.0553(6) 0.0162(5) -0.0077(4) -0.0081(5)
O2A 0.0545(15) 0.0753(19) 0.0418(14) 0.0089(13) -0.0150(11) -0.0018(13)
C15 0.065(2) 0.112(3) 0.0529(19) -0.010(2) -0.0012(15) 0.0158(19)
C16 0.066(2) 0.090(3) 0.074(2) -0.0208(19) -0.0164(17) 0.018(2)

loop_
_atom_type_symbol
_atom_type_description
_atom_type_scat_dispersion_real
_atom_type_scat_dispersion_imag
_atom_type_scat_source
C C 0.0033 0.0016 'International Tables Vol C Tables 4.2.6.8 and 6.1.1.4'
H H 0 0 'International Tables Vol C Tables 4.2.6.8 and 6.1.1.4'
N N 0.0061 0.0033 'International Tables Vol C Tables 4.2.6.8 and 6.1.1.4'
O O 0.0106 0.006 'International Tables Vol C Tables 4.2.6.8 and 6.1.1.4'
S S 0.1246 0.1234 'International Tables Vol C Tables 4.2.6.8 and 6.1.1.4'

loop_
_geom_angle_atom_site_label_1
_geom_angle_atom_site_label_2
_geom_angle_atom_site_label_3
_geom_angle
_geom_angle_publ_flag
C2 C1 C10 118.7(2) ?
C2 C1 C11 120.8(2) ?
C10 C1 C11 120.5(2) ?
O1 C2 C1 123.1(2) ?
O1 C2 C3 115.7(2) ?
C1 C2 C3 121.2(2) ?
C4 C3 C2 120.2(2) ?
C4 C3 H3 119.9 ?
C2 C3 H3 119.9 ?
C3 C4 C5 121.8(2) ?
C3 C4 H4 119.1 ?
C5 C4 H4 119.1 ?
C6 C5 C4 121.6(2) ?
C6 C5 C10 119.8(2) ?
C4 C5 C10 118.6(2) ?
C7 C6 C5 120.9(3) ?
C7 C6 H6 119.6 ?
C5 C6 H6 119.6 ?
C6 C7 C8 120.0(3) ?
C6 C7 H7 120.0 ?
C8 C7 H7 120.0 ?
C9 C8 C7 120.7(3) ?
C9 C8 H8 119.6 ?
C7 C8 H8 119.6 ?
C8 C9 C10 121.3(3) ?
C8 C9 H9 119.4 ?
C10 C9 H9 119.4 ?
C9 C10 C5 117.3(2) ?
C9 C10 C1 123.3(2) ?
C5 C10 C1 119.4(2) ?
N1 C11 C1 119.9(2) yes
N1 C11 H11 120.1 ?
C1 C11 H11 120.1 ?
N3 C12 N2 114.9(2) yes
N3 C12 S1 123.64(18) ?
N2 C12 S1 121.41(19) ?
N3 C13 H13A 109.5 ?
N3 C13 H13B 109.5 ?
H13A C13 H13B 109.5 ?
N3 C13 H13C 109.5 ?
H13A C13 H13C 109.5 ?
H13B C13 H13C 109.5 ?
N3 C14 H14A 109.5 ?
N3 C14 H14B 109.5 ?
H14A C14 H14B 109.5 ?
N3 C14 H14C 109.5 ?
H14A C14 H14C 109.5 ?
H14B C14 H14C 109.5 ?
C11 N1 N2 118.2(2) yes
C12 N2 N1 118.2(2) yes
C12 N2 H2A 121.8(19) ?
N1 N2 H2A 118.1(19) ?
C12 N3 C13 121.3(2) yes
C12 N3 C14 122.9(2) ?
C14 N3 C13 115.8(2) ?
C2 O1 H1A 110(2) ?
O2A S2A C15 107.20(18) ?
O2A S2A C16 106.30(17) ?
C15 S2A C16 97.56(16) ?
O2B S2B C16 107.0(7) ?
O2B S2B C15 109.0(7) ?
C16 S2B C15 103.6(3) ?
S2A C15 H15A 109.3 ?
S2B C15 H15B 123.4 ?
S2A C15 H15B 109.5 ?
H15A C15 H15B 109.5 ?
S2A C15 H15C 109.6 ?
H15A C15 H15C 109.5 ?
H15B C15 H15C 109.5 ?
S2B C15 H15D 109.6 ?
S2B C15 H15E 107.3 ?
H15D C15 H15E 109.5 ?
S2B C15 H15F 111.5 ?
H15D C15 H15F 109.5 ?
H15E C15 H15F 109.5 ?
S2A C16 H16A 109.4 ?
S2A C16 H16B 109.6 ?
H16A C16 H16B 109.5 ?
S2A C16 H16C 109.4 ?
H16A C16 H16C 109.5 ?
H16B C16 H16C 109.5 ?
S2B C16 H16D 109.9 ?
S2B C16 H16E 111.5 ?
H16D C16 H16E 109.5 ?
S2B C16 H16F 107.0 ?
H16D C16 H16F 109.5 ?
H16E C16 H16F 109.5 ?

loop_
_geom_bond_atom_site_label_1
_geom_bond_atom_site_label_2
_geom_bond_site_symmetry_2
_geom_bond_distance
_geom_bond_publ_flag
C1 C2 . 1.387(3) ?
C1 C10 . 1.439(3) ?
C1 C11 . 1.450(3) ?
C2 O1 . 1.354(3) yes
C2 C3 . 1.409(4) ?
C3 C4 . 1.347(4) ?
C3 H3 . 0.9300 ?
C4 C5 . 1.418(4) ?
C4 H4 . 0.9300 ?
C5 C6 . 1.410(4) ?
C5 C10 . 1.419(3) ?
C6 C7 . 1.355(4) ?
C6 H6 . 0.9300 ?
C7 C8 . 1.393(4) ?
C7 H7 . 0.9300 ?
C8 C9 . 1.366(4) ?
C8 H8 . 0.9300 ?
C9 C10 . 1.415(3) ?
C9 H9 . 0.9300 ?
C11 N1 . 1.278(3) yes
C11 H11 . 0.9300 ?
C12 N2 . 1.366(3) yes
C12 N3 . 1.334(3) yes
C12 S1 . 1.680(3) yes
C13 N3 . 1.463(3) yes
C13 H13A . 0.9600 ?
C13 H13B . 0.9600 ?
C13 H13C . 0.9600 ?
C14 N3 . 1.457(3) ?
C14 H14A . 0.9600 ?
C14 H14B . 0.9600 ?
C14 H14C . 0.9600 ?
N1 N2 . 1.371(3) yes
N2 H2A . 0.85(3) ?
O1 H1A . 0.79(3) ?
S2A O2A . 1.502(3) ?
S2A C15 . 1.765(3) ?
S2A C16 . 1.777(3) ?
S2A H15E . 1.8003 ?
S2A H16F . 1.7915 ?
S2B O2B . 1.517(18) ?
S2B C16 . 1.648(6) ?
S2B C15 . 1.740(6) ?
S2B H15C . 1.8038 ?
S2B H16B . 1.7210 ?
C15 H15A . 0.9600 ?
C15 H15B . 0.9600 ?
C15 H15C . 0.9600 ?
C15 H15D . 0.9600 ?
C15 H15E . 0.9600 ?
C15 H15F . 0.9600 ?
C16 H16A . 0.9600 ?
C16 H16B . 0.9600 ?
C16 H16C . 0.9600 ?
C16 H16D . 0.9600 ?
C16 H16E . 0.9600 ?
C16 H16F . 0.9600 ?

loop_
_geom_hbond_atom_site_label_D
_geom_hbond_atom_site_label_H
_geom_hbond_atom_site_label_A
_geom_hbond_distance_DH
_geom_hbond_distance_HA
_geom_hbond_distance_DA
_geom_hbond_angle_DHA
O1 H1A N1 0.79(3) 1.88(3) 2.560(3) 145(3)
O1 H1A S1 0.79(3) 3.02(3) 3.705(2) 147(3)

loop_
_geom_torsion_atom_site_label_1
_geom_torsion_atom_site_label_2
_geom_torsion_atom_site_label_3
_geom_torsion_atom_site_label_4
_geom_torsion
C10 C1 C2 O1 -176.8(2)
C11 C1 C2 O1 3.7(4)
C10 C1 C2 C3 4.5(4)
C11 C1 C2 C3 -175.0(2)
O1 C2 C3 C4 179.0(3)
C1 C2 C3 C4 -2.2(4)
C2 C3 C4 C5 -1.3(4)
C3 C4 C5 C6 -177.3(3)
C3 C4 C5 C10 2.4(4)
C4 C5 C6 C7 178.5(3)
C10 C5 C6 C7 -1.2(4)
C5 C6 C7 C8 1.3(5)
C6 C7 C8 C9 -0.2(5)
C7 C8 C9 C10 -1.0(4)
C8 C9 C10 C5 1.1(4)
C8 C9 C10 C1 -178.7(3)
C6 C5 C10 C9 0.0(4)
C4 C5 C10 C9 -179.7(2)
C6 C5 C10 C1 179.7(2)
C4 C5 C10 C1 0.0(4)
C2 C1 C10 C9 176.3(2)
C11 C1 C10 C9 -4.2(4)
C2 C1 C10 C5 -3.4(3)
C11 C1 C10 C5 176.1(2)
C2 C1 C11 N1 1.0(4)
C10 C1 C11 N1 -178.5(2)
C1 C11 N1 N2 -179.8(2)
N3 C12 N2 N1 -173.4(2)
S1 C12 N2 N1 7.2(3)
C11 N1 N2 C12 176.6(2)
N2 C12 N3 C14 1.1(4)
S1 C12 N3 C14 -179.5(2)
N2 C12 N3 C13 179.1(2)
S1 C12 N3 C13 -1.5(4)
